data_4337379
loop_
_publ_author_name
'Corbo, Robert'
'Georgiou, Dayne C.'
'Wilson, David J. D.'
'Dutton, Jason L.'

_publ_section_title
;
 Reactions of [PhI(pyridine)2](2+) with Model Pd and Pt II/IV Redox
 Couples.
;
_journal_issue 3
_journal_name_full 'Inorganic chemistry'
_journal_page_first 1690
_journal_page_last 1698
_journal_paper_doi 10.1021/ic402836d
_journal_volume 53
_journal_year 2014
_chemical_formula_sum 'C17 H16 F3 N3 O3 Pd S'
_chemical_formula_weight 505.79
_chemical_name_systematic
; 
 ? 
;
_space_group_IT_number 14
_symmetry_cell_setting monoclinic
_symmetry_space_group_name_Hall '-P 2yn'
_symmetry_space_group_name_H-M 'P 1 21/n 1'
_atom_sites_solution_hydrogens geom
_atom_sites_solution_primary direct
_atom_sites_solution_secondary difmap
_audit_creation_method SHELXL-97
_cell_angle_alpha 90.00
_cell_angle_beta 103.46(3)
_cell_angle_gamma 90.00
_cell_formula_units_Z 4
_cell_length_a 8.2453(16)
_cell_length_b 17.384(4)
_cell_length_c 13.412(3)
_cell_measurement_temperature 173(2)
_cell_volume 1869.6(7)
_computing_cell_refinement 'CrysAlisPro, Agilent Technologies'
_computing_data_collection 'CrysAlisPro, Agilent Technologies'
_computing_data_reduction 'CrysAlisPro, Agilent Technologies'
_computing_molecular_graphics SHELXP
_computing_publication_material SHELXP
_computing_structure_refinement 'SHELXL-97 (Sheldrick, 2008)'
_computing_structure_solution 'SHELXS-97 (Sheldrick, 2008)'
_diffrn_ambient_temperature 173(2)
_diffrn_measured_fraction_theta_full 0.987
_diffrn_measured_fraction_theta_max 0.987
_diffrn_measurement_device_type 'Xcalibur, Atlas, Gemini'
_diffrn_measurement_method '\w scans'
_diffrn_radiation_monochromator graphite
_diffrn_radiation_source 'fine-focus sealed tube'
_diffrn_radiation_type MoK\a
_diffrn_radiation_wavelength 0.71073
_diffrn_reflns_av_R_equivalents 0.0629
_diffrn_reflns_av_sigmaI/netI 0.0447
_diffrn_reflns_limit_h_max 8
_diffrn_reflns_limit_h_min -10
_diffrn_reflns_limit_k_max 21
_diffrn_reflns_limit_k_min -18
_diffrn_reflns_limit_l_max 16
_diffrn_reflns_limit_l_min -16
_diffrn_reflns_number 11013
_diffrn_reflns_theta_full 26.28
_diffrn_reflns_theta_max 26.28
_diffrn_reflns_theta_min 1.95
_exptl_absorpt_coefficient_mu 1.157
_exptl_absorpt_correction_T_max 0.7228
_exptl_absorpt_correction_T_min 0.5954
_exptl_absorpt_correction_type multi-scan
_exptl_absorpt_process_details 'CrysAlisPro, Agilent Technologies'
_exptl_crystal_colour 'pale yellow'
_exptl_crystal_density_diffrn 1.797
_exptl_crystal_density_method 'not measured'
_exptl_crystal_description block
_exptl_crystal_F_000 1008
_exptl_crystal_size_max 0.50
_exptl_crystal_size_mid 0.46
_exptl_crystal_size_min 0.30
_refine_diff_density_max 2.018
_refine_diff_density_min -2.604
_refine_diff_density_rms 0.212
_refine_ls_extinction_method none
_refine_ls_goodness_of_fit_ref 1.212
_refine_ls_hydrogen_treatment constr
_refine_ls_matrix_type full
_refine_ls_number_parameters 253
_refine_ls_number_reflns 3744
_refine_ls_number_restraints 0
_refine_ls_restrained_S_all 1.212
_refine_ls_R_factor_all 0.0588
_refine_ls_R_factor_gt 0.0582
_refine_ls_shift/su_max 0.001
_refine_ls_shift/su_mean 0.000
_refine_ls_structure_factor_coef Fsqd
_refine_ls_weighting_details 'calc w=1/[\s^2^(Fo^2^)+(0.0941P)^2^+5.3237P] where P=(Fo^2^+2Fc^2^)/3'
_refine_ls_weighting_scheme calc
_refine_ls_wR_factor_gt 0.1602
_refine_ls_wR_factor_ref 0.1608
_reflns_number_gt 3687
_reflns_number_total 3744
_reflns_threshold_expression >2sigma(I)
_cod_data_source_file ic402836d_si_002.cif
_cod_data_source_block 14H
_cod_original_cell_volume 1869.7(6)
_cod_original_sg_symbol_H-M P2(1)/n
_cod_database_code 4337379

loop_
_symmetry_equiv_pos_as_xyz
'x, y, z'
'-x+1/2, y+1/2, -z+1/2'
'-x, -y, -z'
'x-1/2, -y-1/2, z-1/2'

loop_
_atom_site_label
_atom_site_type_symbol
_atom_site_fract_x
_atom_site_fract_y
_atom_site_fract_z
_atom_site_U_iso_or_equiv
_atom_site_adp_type
_atom_site_occupancy
_atom_site_symmetry_multiplicity
_atom_site_calc_flag
_atom_site_refinement_flags
Pd1 Pd 0.75010(4) 0.049267(18) 0.90421(2) 0.01128(18) Uani 1 1 d .
S1 S 0.93903(14) -0.12562(7) 0.61801(9) 0.0181(3) Uani 1 1 d .
F3 F 0.6620(6) -0.0587(2) 0.5185(4) 0.0498(11) Uani 1 1 d .
N1 N 0.7534(5) 0.1098(2) 0.7749(3) 0.0173(8) Uani 1 1 d .
N3 N 0.5897(5) -0.0413(2) 0.8319(3) 0.0187(8) Uani 1 1 d .
O3 O 0.8858(6) -0.1186(2) 0.7124(3) 0.0323(9) Uani 1 1 d .
N2 N 0.7376(5) -0.0154(2) 1.0289(3) 0.0167(8) Uani 1 1 d .
O2 O 1.0275(6) -0.0603(2) 0.5917(3) 0.0313(9) Uani 1 1 d .
O1 O 1.0096(6) -0.1995(2) 0.6021(4) 0.0373(10) Uani 1 1 d .
C17 C 0.6302(7) -0.1316(3) 1.0854(4) 0.0252(10) Uani 1 1 d .
H13A H 0.5684 -0.1779 1.0691 0.030 Uiso 1 1 calc R
C3 C 0.7536(7) 0.1880(4) 0.5944(4) 0.0296(13) Uani 1 1 d .
H14A H 0.7531 0.2147 0.5325 0.036 Uiso 1 1 calc R
C19 C 0.7942(7) -0.0462(3) 1.2087(4) 0.0261(12) Uani 1 1 d .
H16A H 0.8438 -0.0322 1.2775 0.031 Uiso 1 1 calc R
F2 F 0.7711(7) -0.1358(4) 0.4274(3) 0.0691(15) Uani 1 1 d .
C20 C 0.8097(6) 0.0007(3) 1.1275(4) 0.0202(9) Uani 1 1 d .
H20A H 0.8743 0.0464 1.1423 0.024 Uiso 1 1 calc R
C5 C 0.6992(6) 0.1831(3) 0.7619(4) 0.0231(10) Uani 1 1 d .
H23A H 0.6619 0.2078 0.8157 0.028 Uiso 1 1 calc R
C16 C 0.6467(5) -0.0812(3) 1.0073(4) 0.0179(9) Uani 1 1 d .
C1 C 0.9108(6) 0.1300(3) 0.9863(4) 0.0202(9) Uani 1 1 d .
H25A H 0.9117 0.1758 0.9438 0.030 Uiso 1 1 calc R
H25B H 1.0235 0.1083 1.0059 0.030 Uiso 1 1 calc R
H25C H 0.8736 0.1442 1.0481 0.030 Uiso 1 1 calc R
C4 C 0.6965(7) 0.2233(3) 0.6728(4) 0.0279(11) Uani 1 1 d .
H26A H 0.6560 0.2746 0.6651 0.033 Uiso 1 1 calc R
C31 C 0.7434(7) -0.1252(4) 0.5202(5) 0.0324(12) Uani 1 1 d .
C6 C 0.8073(6) 0.0759(3) 0.6995(4) 0.0211(9) Uani 1 1 d .
H29A H 0.8447 0.0241 0.7084 0.025 Uiso 1 1 calc R
C18 C 0.7037(7) -0.1142(3) 1.1864(4) 0.0290(11) Uani 1 1 d .
H31A H 0.6927 -0.1482 1.2398 0.035 Uiso 1 1 calc R
C2 C 0.8110(6) 0.1133(3) 0.6085(4) 0.0248(10) Uani 1 1 d .
H32A H 0.8524 0.0878 0.5568 0.030 Uiso 1 1 calc R
F1 F 0.6421(5) -0.1803(3) 0.5373(4) 0.0556(11) Uani 1 1 d .
C15 C 0.5647(6) -0.0955(3) 0.8996(4) 0.0191(9) Uani 1 1 d .
C11 C 0.5154(7) -0.0492(3) 0.7337(4) 0.0245(11) Uani 1 1 d .
H24A H 0.5333 -0.0108 0.6870 0.029 Uiso 1 1 calc R
C14 C 0.4627(6) -0.1593(3) 0.8672(5) 0.0290(11) Uani 1 1 d .
H49A H 0.4459 -0.1973 0.9147 0.035 Uiso 1 1 calc R
C13 C 0.3867(7) -0.1656(3) 0.7637(5) 0.0335(13) Uani 1 1 d .
H22A H 0.3161 -0.2082 0.7397 0.040 Uiso 1 1 calc R
C12 C 0.4132(7) -0.1104(4) 0.6958(4) 0.0318(12) Uani 1 1 d .
H21A H 0.3625 -0.1144 0.6248 0.038 Uiso 1 1 calc R

loop_
_atom_site_aniso_label
_atom_site_aniso_U_11
_atom_site_aniso_U_22
_atom_site_aniso_U_33
_atom_site_aniso_U_23
_atom_site_aniso_U_13
_atom_site_aniso_U_12
Pd1 0.0072(2) 0.0177(2) 0.0081(2) -0.00148(10) -0.00013(15) -0.00013(10)
S1 0.0181(6) 0.0208(6) 0.0148(5) 0.0000(4) 0.0027(4) 0.0022(4)
F3 0.040(2) 0.049(2) 0.049(3) 0.0057(18) -0.0121(19) 0.0128(17)
N1 0.0126(17) 0.026(2) 0.0124(17) 0.0009(15) 0.0021(14) 0.0007(15)
N3 0.0112(19) 0.029(2) 0.015(2) -0.0047(15) 0.0004(16) -0.0004(14)
O3 0.040(2) 0.040(2) 0.0150(17) 0.0036(16) 0.0043(16) 0.0014(18)
N2 0.0088(17) 0.023(2) 0.0169(19) -0.0008(15) 0.0012(14) 0.0028(14)
O2 0.032(2) 0.032(2) 0.031(2) 0.0004(16) 0.0092(18) -0.0046(16)
O1 0.034(2) 0.030(2) 0.048(3) -0.0036(18) 0.0096(19) 0.0088(17)
C17 0.025(3) 0.025(2) 0.027(3) 0.000(2) 0.009(2) -0.0007(19)
C3 0.031(3) 0.038(3) 0.019(3) 0.0027(19) 0.002(2) -0.007(2)
C19 0.019(3) 0.039(3) 0.019(3) 0.0014(19) 0.002(2) 0.0064(19)
F2 0.076(3) 0.108(4) 0.0167(17) -0.017(2) -0.0028(19) -0.001(3)
C20 0.014(2) 0.029(2) 0.015(2) -0.0023(18) -0.0027(17) 0.0024(18)
C5 0.023(2) 0.027(2) 0.021(2) -0.0018(19) 0.0072(19) 0.0029(19)
C16 0.010(2) 0.021(2) 0.022(2) -0.0019(18) 0.0038(17) 0.0026(16)
C1 0.017(2) 0.026(2) 0.015(2) -0.0030(18) -0.0015(17) -0.0033(18)
C4 0.031(3) 0.027(2) 0.025(3) 0.001(2) 0.004(2) -0.002(2)
C31 0.030(3) 0.038(3) 0.026(3) -0.003(2) -0.002(2) 0.000(2)
C6 0.015(2) 0.027(2) 0.021(2) -0.0013(19) 0.0046(18) -0.0002(18)
C18 0.026(3) 0.033(3) 0.028(3) 0.004(2) 0.005(2) 0.004(2)
C2 0.021(2) 0.038(3) 0.016(2) -0.004(2) 0.0060(18) -0.002(2)
F1 0.034(2) 0.051(2) 0.070(3) -0.002(2) -0.011(2) -0.0151(18)
C15 0.014(2) 0.022(2) 0.021(2) -0.0022(18) 0.0028(18) 0.0026(17)
C11 0.018(2) 0.037(3) 0.016(2) -0.0057(18) 0.000(2) -0.0015(18)
C14 0.019(2) 0.027(3) 0.039(3) -0.005(2) 0.003(2) -0.004(2)
C13 0.021(3) 0.036(3) 0.039(3) -0.018(2) -0.003(2) -0.007(2)
C12 0.021(2) 0.047(3) 0.023(3) -0.017(2) -0.003(2) -0.003(2)

loop_
_atom_type_symbol
_atom_type_description
_atom_type_scat_dispersion_real
_atom_type_scat_dispersion_imag
_atom_type_scat_source
C C 0.0033 0.0016 'International Tables Vol C Tables 4.2.6.8 and 6.1.1.4'
H H 0.0000 0.0000 'International Tables Vol C Tables 4.2.6.8 and 6.1.1.4'
N N 0.0061 0.0033 'International Tables Vol C Tables 4.2.6.8 and 6.1.1.4'
O O 0.0106 0.0060 'International Tables Vol C Tables 4.2.6.8 and 6.1.1.4'
F F 0.0171 0.0103 'International Tables Vol C Tables 4.2.6.8 and 6.1.1.4'
S S 0.1246 0.1234 'International Tables Vol C Tables 4.2.6.8 and 6.1.1.4'
Pd Pd -0.9988 1.0072 'International Tables Vol C Tables 4.2.6.8 and 6.1.1.4'

loop_
_geom_angle_atom_site_label_1
_geom_angle_atom_site_label_2
_geom_angle_atom_site_label_3
_geom_angle
N1 Pd1 N2 176.85(15)
N1 Pd1 C1 88.21(18)
N2 Pd1 C1 94.93(18)
N1 Pd1 N3 97.08(16)
N2 Pd1 N3 79.78(17)
C1 Pd1 N3 174.52(18)
O2 S1 O3 115.2(3)
O2 S1 O1 114.9(3)
O3 S1 O1 114.8(3)
O2 S1 C31 103.5(3)
O3 S1 C31 103.5(3)
O1 S1 C31 102.5(3)
C6 N1 C5 118.6(4)
C6 N1 Pd1 119.4(3)
C5 N1 Pd1 121.9(3)
C11 N3 C15 119.0(4)
C11 N3 Pd1 128.5(4)
C15 N3 Pd1 112.5(3)
C20 N2 C16 118.6(4)
C20 N2 Pd1 126.6(3)
C16 N2 Pd1 114.8(3)
C18 C17 C16 120.1(5)
C18 C17 H13A 120.0
C16 C17 H13A 120.0
C2 C3 C4 118.5(5)
C2 C3 H14A 120.8
C4 C3 H14A 120.8
C20 C19 C18 118.2(5)
C20 C19 H16A 120.9
C18 C19 H16A 120.9
N2 C20 C19 123.2(5)
N2 C20 H20A 118.4
C19 C20 H20A 118.4
N1 C5 C4 121.9(5)
N1 C5 H23A 119.1
C4 C5 H23A 119.1
N2 C16 C17 120.8(5)
N2 C16 C15 117.2(4)
C17 C16 C15 122.0(5)
Pd1 C1 H25A 109.5
Pd1 C1 H25B 109.5
H25A C1 H25B 109.5
Pd1 C1 H25C 109.5
H25A C1 H25C 109.5
H25B C1 H25C 109.5
C5 C4 C3 119.5(5)
C5 C4 H26A 120.3
C3 C4 H26A 120.3
F1 C31 F2 108.3(5)
F1 C31 F3 107.1(5)
F2 C31 F3 107.5(5)
F1 C31 S1 111.0(4)
F2 C31 S1 110.9(5)
F3 C31 S1 111.9(4)
N1 C6 C2 122.6(5)
N1 C6 H29A 118.7
C2 C6 H29A 118.7
C17 C18 C19 119.1(5)
C17 C18 H31A 120.4
C19 C18 H31A 120.4
C3 C2 C6 118.9(5)
C3 C2 H32A 120.6
C6 C2 H32A 120.6
N3 C15 C14 121.1(5)
N3 C15 C16 115.7(4)
C14 C15 C16 123.1(5)
N3 C11 C12 123.2(5)
N3 C11 H24A 118.4
C12 C11 H24A 118.4
C13 C14 C15 118.2(5)
C13 C14 H49A 120.9
C15 C14 H49A 120.9
C12 C13 C14 120.2(5)
C12 C13 H22A 119.9
C14 C13 H22A 119.9
C13 C12 C11 118.2(5)
C13 C12 H21A 120.9
C11 C12 H21A 120.9

loop_
_geom_bond_atom_site_label_1
_geom_bond_atom_site_label_2
_geom_bond_distance
Pd1 N1 2.034(4)
Pd1 N2 2.038(4)
Pd1 C1 2.063(5)
Pd1 N3 2.138(4)
S1 O2 1.437(4)
S1 O3 1.439(4)
S1 O1 1.446(4)
S1 C31 1.827(6)
F3 C31 1.335(7)
N1 C6 1.332(6)
N1 C5 1.349(7)
N3 C11 1.324(7)
N3 C15 1.358(7)
N2 C20 1.347(6)
N2 C16 1.362(6)
C17 C18 1.382(8)
C17 C16 1.396(7)
C17 H13A 0.9500
C3 C2 1.381(9)
C3 C4 1.392(8)
C3 H14A 0.9500
C19 C20 1.390(8)
C19 C18 1.393(8)
C19 H16A 0.9500
F2 C31 1.329(8)
C20 H20A 0.9500
C5 C4 1.380(8)
C5 H23A 0.9500
C16 C15 1.467(7)
C1 H25A 0.9800
C1 H25B 0.9800
C1 H25C 0.9800
C4 H26A 0.9500
C31 F1 1.326(8)
C6 C2 1.390(7)
C6 H29A 0.9500
C18 H31A 0.9500
C2 H32A 0.9500
C15 C14 1.398(7)
C11 C12 1.379(8)
C11 H24A 0.9500
C14 C13 1.388(9)
C14 H49A 0.9500
C13 C12 1.374(10)
C13 H22A 0.9500
C12 H21A 0.9500

loop_
_geom_torsion_atom_site_label_1
_geom_torsion_atom_site_label_2
_geom_torsion_atom_site_label_3
_geom_torsion_atom_site_label_4
_geom_torsion
N2 Pd1 N1 C6 -62(3)
C1 Pd1 N1 C6 119.9(4)
N3 Pd1 N1 C6 -58.6(4)
N2 Pd1 N1 C5 116(3)
C1 Pd1 N1 C5 -61.5(4)
N3 Pd1 N1 C5 120.0(4)
N1 Pd1 N3 C11 -2.6(5)
N2 Pd1 N3 C11 177.2(5)
C1 Pd1 N3 C11 -167.2(17)
N1 Pd1 N3 C15 178.0(3)
N2 Pd1 N3 C15 -2.2(3)
C1 Pd1 N3 C15 13(2)
N1 Pd1 N2 C20 -174(3)
C1 Pd1 N2 C20 3.7(4)
N3 Pd1 N2 C20 -177.8(4)
N1 Pd1 N2 C16 6(3)
C1 Pd1 N2 C16 -176.0(3)
N3 Pd1 N2 C16 2.5(3)
C16 N2 C20 C19 -0.8(7)
Pd1 N2 C20 C19 179.5(4)
C18 C19 C20 N2 2.0(8)
C6 N1 C5 C4 0.7(7)
Pd1 N1 C5 C4 -177.9(4)
C20 N2 C16 C17 -0.9(6)
Pd1 N2 C16 C17 178.9(3)
C20 N2 C16 C15 177.7(4)
Pd1 N2 C16 C15 -2.5(5)
C18 C17 C16 N2 1.3(7)
C18 C17 C16 C15 -177.2(5)
N1 C5 C4 C3 -1.1(8)
C2 C3 C4 C5 0.2(8)
O2 S1 C31 F1 -176.5(4)
O3 S1 C31 F1 -56.0(5)
O1 S1 C31 F1 63.7(5)
O2 S1 C31 F2 63.1(5)
O3 S1 C31 F2 -176.4(5)
O1 S1 C31 F2 -56.7(5)
O2 S1 C31 F3 -56.9(5)
O3 S1 C31 F3 63.6(5)
O1 S1 C31 F3 -176.7(5)
C5 N1 C6 C2 0.5(7)
Pd1 N1 C6 C2 179.1(4)
C16 C17 C18 C19 -0.1(8)
C20 C19 C18 C17 -1.5(8)
C4 C3 C2 C6 0.9(8)
N1 C6 C2 C3 -1.3(8)
C11 N3 C15 C14 0.2(7)
Pd1 N3 C15 C14 179.7(4)
C11 N3 C15 C16 -177.9(4)
Pd1 N3 C15 C16 1.5(5)
N2 C16 C15 N3 0.6(6)
C17 C16 C15 N3 179.2(4)
N2 C16 C15 C14 -177.5(4)
C17 C16 C15 C14 1.1(7)
C15 N3 C11 C12 -0.3(8)
Pd1 N3 C11 C12 -179.7(4)
N3 C15 C14 C13 -0.3(7)
C16 C15 C14 C13 177.7(5)
C15 C14 C13 C12 0.4(8)
C14 C13 C12 C11 -0.5(8)
N3 C11 C12 C13 0.4(9)
